data_4062904
_journal_name_full Organometallics
_journal_paper_doi 10.1021/om049749z
_journal_year 2004
_chemical_formula_moiety 'C16 H15 Al N3, C4 H8 Li O'
_chemical_formula_sum 'C20 H23 Al Li N3 O'
_chemical_formula_weight 355.33
_space_group_IT_number 2
_symmetry_cell_setting triclinic
_symmetry_space_group_name_Hall '-P 1'
_symmetry_space_group_name_H-M 'P -1'
_cell_angle_alpha 76.84(3)
_cell_angle_beta 71.93(3)
_cell_angle_gamma 75.70(3)
_cell_formula_units_Z 2
_cell_length_a 8.7990(18)
_cell_length_b 9.761(2)
_cell_length_c 12.690(3)
_cell_measurement_temperature 180(2)
_cell_volume 990.5(3)
_diffrn_ambient_temperature 180(2)
_exptl_crystal_density_diffrn 1.191
_cod_database_code 4062904

loop_
_symmetry_equiv_pos_as_xyz
'x, y, z'
'-x, -y, -z'

loop_
_atom_site_label
_atom_site_type_symbol
_atom_site_fract_x
_atom_site_fract_y
_atom_site_fract_z
_atom_site_U_iso_or_equiv
_atom_site_adp_type
_atom_site_occupancy
_atom_site_symmetry_multiplicity
_atom_site_calc_flag
_atom_site_refinement_flags
_atom_site_disorder_assembly
_atom_site_disorder_group
Al1 Al 0.23255(9) 0.15929(7) 0.29760(6) 0.03477(19) Uani 1 1 d . . .
C1 C 0.3095(4) -0.0458(3) 0.3510(2) 0.0550(7) Uani 1 1 d . . .
H1A H 0.2320 -0.0781 0.4212 0.083 Uiso 1 1 calc R . .
H1B H 0.4165 -0.0583 0.3641 0.083 Uiso 1 1 calc R . .
H1C H 0.3181 -0.1024 0.2941 0.083 Uiso 1 1 calc R . .
C11 C 0.2491(3) 0.2995(2) 0.38692(18) 0.0351(5) Uani 1 1 d . . .
C12 C 0.3070(3) 0.2660(3) 0.4830(2) 0.0430(6) Uani 1 1 d . . .
H12 H 0.179(3) 0.645(3) 0.365(2) 0.051(7) Uiso 1 1 d . . .
C13 C 0.3235(4) 0.3713(3) 0.5330(2) 0.0524(7) Uani 1 1 d . . .
H13 H 0.279(3) 0.591(3) 0.522(2) 0.061(8) Uiso 1 1 d . . .
C14 C 0.2785(4) 0.5121(3) 0.4886(2) 0.0509(7) Uani 1 1 d . . .
H14 H 0.371(4) 0.343(3) 0.599(3) 0.068(9) Uiso 1 1 d . . .
C15 C 0.2199(3) 0.5424(3) 0.3951(2) 0.0420(6) Uani 1 1 d . . .
H15 H 0.334(3) 0.169(3) 0.513(2) 0.050(7) Uiso 1 1 d . . .
N16 N 0.2061(2) 0.44128(19) 0.34419(15) 0.0351(4) Uani 1 1 d . . .
C21 C -0.0013(3) 0.2115(2) 0.29006(18) 0.0352(5) Uani 1 1 d . . .
C22 C -0.1157(3) 0.1217(3) 0.3253(2) 0.0431(6) Uani 1 1 d . . .
H22 H -0.081(3) 0.021(3) 0.356(2) 0.053(8) Uiso 1 1 d . . .
C23 C -0.2740(3) 0.1726(3) 0.3168(2) 0.0491(7) Uani 1 1 d . . .
H23 H -0.350(3) 0.111(3) 0.341(2) 0.046(7) Uiso 1 1 d . . .
C24 C -0.3192(3) 0.3139(3) 0.2734(2) 0.0448(6) Uani 1 1 d . . .
H24 H -0.429(3) 0.355(3) 0.267(2) 0.054(8) Uiso 1 1 d . . .
C25 C -0.2036(3) 0.3997(3) 0.24022(19) 0.0375(5) Uani 1 1 d . . .
H25 H -0.233(3) 0.504(3) 0.211(2) 0.044(7) Uiso 1 1 d . . .
N26 N -0.0499(2) 0.3522(2) 0.24752(15) 0.0349(4) Uani 1 1 d . . .
C31 C 0.3607(3) 0.2256(2) 0.13876(18) 0.0321(5) Uani 1 1 d . . .
C32 C 0.4917(3) 0.1398(3) 0.0742(2) 0.0391(5) Uani 1 1 d . . .
H32 H 0.529(3) 0.040(3) 0.109(2) 0.044(7) Uiso 1 1 d . . .
C33 C 0.5680(3) 0.1902(3) -0.0362(2) 0.0461(6) Uani 1 1 d . . .
H33 H 0.656(3) 0.130(3) -0.080(2) 0.053(7) Uiso 1 1 d . . .
C34 C 0.5137(3) 0.3281(3) -0.0824(2) 0.0442(6) Uani 1 1 d . . .
H34 H 0.563(4) 0.367(3) -0.158(3) 0.064(8) Uiso 1 1 d . . .
C35 C 0.3854(3) 0.4110(3) -0.0155(2) 0.0376(5) Uani 1 1 d . . .
H35 H 0.346(3) 0.510(3) -0.045(2) 0.043(7) Uiso 1 1 d . . .
N36 N 0.3102(2) 0.36370(19) 0.09138(15) 0.0327(4) Uani 1 1 d . . .
Li1 Li 0.1260(4) 0.4730(4) 0.2030(3) 0.0334(8) Uani 1 1 d . . .
O1T O 0.0458(2) 0.66936(16) 0.14194(13) 0.0433(4) Uani 1 1 d . . .
C1T C 0.0229(4) 0.7145(3) 0.0310(2) 0.0529(7) Uani 1 1 d . . .
H1T1 H 0.0015 0.6345 0.0053 0.063 Uiso 1 1 calc R . .
H1T2 H 0.1217 0.7457 -0.0226 0.063 Uiso 1 1 calc R . .
C2T C -0.1203(4) 0.8370(3) 0.0375(2) 0.0559(7) Uani 1 1 d . . .
H2T1 H -0.2090 0.8123 0.0172 0.067 Uiso 1 1 calc R . .
H2T2 H -0.0881 0.9240 -0.0140 0.067 Uiso 1 1 calc R . .
C3T C -0.1741(4) 0.8610(3) 0.1578(3) 0.0629(8) Uani 1 1 d . . .
H3T1 H -0.1993 0.9646 0.1620 0.075 Uiso 1 1 calc R . .
H3T2 H -0.2717 0.8191 0.2003 0.075 Uiso 1 1 calc R . .
C4T C -0.0305(3) 0.7858(3) 0.2027(2) 0.0465(6) Uani 1 1 d . . .
H4T1 H 0.0455 0.8513 0.1899 0.056 Uiso 1 1 calc R . .
H4T2 H -0.0665 0.7501 0.2842 0.056 Uiso 1 1 calc R . .

loop_
_atom_site_aniso_label
_atom_site_aniso_U_11
_atom_site_aniso_U_22
_atom_site_aniso_U_33
_atom_site_aniso_U_23
_atom_site_aniso_U_13
_atom_site_aniso_U_12
Al1 0.0370(4) 0.0331(4) 0.0335(4) -0.0042(3) -0.0111(3) -0.0043(3)
C1 0.0686(19) 0.0432(15) 0.0472(16) -0.0031(12) -0.0157(14) -0.0036(13)
C11 0.0303(12) 0.0446(13) 0.0293(11) -0.0056(9) -0.0060(9) -0.0083(10)
C12 0.0432(14) 0.0522(16) 0.0330(13) -0.0006(11) -0.0122(11) -0.0116(12)
C13 0.0556(17) 0.078(2) 0.0315(13) -0.0087(13) -0.0164(13) -0.0218(14)
C14 0.0584(17) 0.0637(18) 0.0393(14) -0.0190(13) -0.0122(13) -0.0189(14)
C15 0.0443(14) 0.0478(15) 0.0381(13) -0.0135(11) -0.0105(11) -0.0111(11)
N16 0.0338(10) 0.0412(11) 0.0332(10) -0.0107(8) -0.0092(8) -0.0079(8)
C21 0.0375(13) 0.0410(13) 0.0287(11) -0.0101(9) -0.0059(10) -0.0097(10)
C22 0.0463(15) 0.0432(14) 0.0409(14) -0.0117(11) -0.0060(11) -0.0135(11)
C23 0.0410(15) 0.0607(17) 0.0491(16) -0.0154(13) -0.0009(12) -0.0243(13)
C24 0.0312(13) 0.0653(18) 0.0397(14) -0.0139(12) -0.0068(11) -0.0116(12)
C25 0.0333(13) 0.0477(14) 0.0313(12) -0.0088(10) -0.0075(10) -0.0069(10)
N26 0.0330(10) 0.0435(11) 0.0300(10) -0.0086(8) -0.0086(8) -0.0083(8)
C31 0.0299(11) 0.0356(12) 0.0347(12) -0.0080(9) -0.0129(10) -0.0059(9)
C32 0.0326(12) 0.0406(13) 0.0445(14) -0.0111(11) -0.0119(11) -0.0016(10)
C33 0.0318(13) 0.0549(16) 0.0489(15) -0.0212(13) -0.0009(11) -0.0042(11)
C34 0.0394(14) 0.0572(16) 0.0356(14) -0.0102(12) -0.0014(11) -0.0170(12)
C35 0.0370(13) 0.0410(13) 0.0372(13) -0.0057(10) -0.0106(10) -0.0115(10)
N36 0.0318(10) 0.0362(10) 0.0324(10) -0.0066(8) -0.0104(8) -0.0073(8)
Li1 0.0309(19) 0.0360(19) 0.035(2) -0.0074(15) -0.0115(16) -0.0050(15)
O1T 0.0508(10) 0.0362(9) 0.0386(9) -0.0081(7) -0.0132(8) 0.0028(7)
C1T 0.0626(18) 0.0550(16) 0.0373(14) -0.0085(12) -0.0158(13) -0.0005(13)
C2T 0.0602(18) 0.0505(16) 0.0664(19) -0.0090(13) -0.0345(16) -0.0053(13)
C3T 0.0519(17) 0.0651(19) 0.070(2) -0.0232(15) -0.0258(15) 0.0152(14)
C4T 0.0465(15) 0.0477(15) 0.0441(15) -0.0157(12) -0.0128(12) 0.0019(12)

loop_
_geom_bond_atom_site_label_1
_geom_bond_atom_site_label_2
_geom_bond_distance
_geom_bond_site_symmetry_2
_geom_bond_publ_flag
Al1 C1 1.980(3) . ?
Al1 C21 2.021(2) . ?
Al1 C11 2.022(2) . ?
Al1 C31 2.027(2) . ?
Al1 Li1 3.051(4) . ?
C11 N16 1.371(3) . ?
C11 C12 1.405(3) . ?
C12 C13 1.382(4) . ?
C13 C14 1.372(4) . ?
C14 C15 1.380(3) . ?
C15 N16 1.343(3) . ?
N16 Li1 2.056(4) . ?
C21 N26 1.370(3) . ?
C21 C22 1.400(3) . ?
C22 C23 1.388(4) . ?
C23 C24 1.372(4) . ?
C24 C25 1.381(3) . ?
C25 N26 1.342(3) . ?
N26 Li1 2.040(4) . ?
C31 N36 1.370(3) . ?
C31 C32 1.396(3) . ?
C32 C33 1.386(4) . ?
C33 C34 1.371(4) . ?
C34 C35 1.384(3) . ?
C35 N36 1.342(3) . ?
N36 Li1 2.045(4) . ?
Li1 O1T 1.941(4) . ?
O1T C4T 1.427(3) . ?
O1T C1T 1.437(3) . ?
C1T C2T 1.504(4) . ?
C2T C3T 1.506(4) . ?
C3T C4T 1.503(4) . ?
